data_7010687
loop_
_publ_author_name
'Song, Hui-Hua'
'Zheng, Li-Min'
'Liu, Yong-Jiang'
'Xin, Xin-Quan'
'Jacobson, Allan J.'
'Decurtins, Silvio'

_publ_section_title
;
 Syntheses, structures and magnetic properties of two copper(Ii)
 diphosphonates: [NH3(CH2)2NH3]2[Cu2(hedp)2]&#x00B7;H2O and
 [NH3CH(CH3)CH2NH3]2[Cu2(hedp)2] (hedp =
 1-hydroxyethylidenediphosphonate)
;
_journal_issue 22
_journal_name_full 'Journal of the Chemical Society, Dalton Transactions'
_journal_page_first 3274
_journal_paper_doi 10.1039/b102346m
_journal_year 2001
_chemical_formula_sum 'C8 H30 Cu2 N4 O15 P4'
_chemical_formula_weight 673.32
_chemical_name_systematic
; 
? 
;
_space_group_IT_number 14
_symmetry_cell_setting monoclinic
_symmetry_space_group_name_Hall '-P 2yn'
_symmetry_space_group_name_H-M 'P 1 21/n 1'
_atom_sites_solution_hydrogens geom
_atom_sites_solution_primary direct
_atom_sites_solution_secondary difmap
_audit_creation_method SHELXL-97
_cell_angle_alpha 90.00
_cell_angle_beta 101.1880(10)
_cell_angle_gamma 90.00
_cell_formula_units_Z 2
_cell_length_a 12.2579(10)
_cell_length_b 5.5010(4)
_cell_length_c 16.8746(13)
_cell_measurement_temperature 223(2)
_cell_volume 1116.24(15)
_computing_cell_refinement 'Bruker SAINT software (Bruker, 1999)'
_computing_data_collection 'Siemens SMART software (Siemens, 1996)'
_computing_data_reduction 'Bruker SAINT software (Bruker, 1999)'
_computing_structure_refinement 'SHELXL-97 (Sheldrick, 1997)'
_computing_structure_solution 'SHELXS-97 (Sheldrick, 1997)'
_diffrn_ambient_temperature 223(2)
_diffrn_detector_area_resol_mean 1K
_diffrn_measured_fraction_theta_full 0.995
_diffrn_measured_fraction_theta_max 0.995
_diffrn_measurement_device_type 'Siemens SMART CCD'
_diffrn_measurement_method CCD
_diffrn_radiation_monochromator graphite
_diffrn_radiation_source 'fine-focus sealed tube'
_diffrn_radiation_type MoK\a
_diffrn_radiation_wavelength 0.71073
_diffrn_reflns_av_R_equivalents 0.0247
_diffrn_reflns_av_sigmaI/netI 0.0219
_diffrn_reflns_limit_h_max 10
_diffrn_reflns_limit_h_min -13
_diffrn_reflns_limit_k_max 6
_diffrn_reflns_limit_k_min -6
_diffrn_reflns_limit_l_max 18
_diffrn_reflns_limit_l_min -17
_diffrn_reflns_number 5008
_diffrn_reflns_theta_full 23.30
_diffrn_reflns_theta_max 23.30
_diffrn_reflns_theta_min 1.89
_diffrn_standards_decay_% 0.0
_exptl_absorpt_coefficient_mu 2.271
_exptl_absorpt_correction_T_max 0.834
_exptl_absorpt_correction_T_min 0.665
_exptl_absorpt_correction_type empirical
_exptl_crystal_colour blue
_exptl_crystal_density_diffrn 2.003
_exptl_crystal_density_meas ?
_exptl_crystal_description column
_exptl_crystal_F_000 688
_exptl_crystal_size_max 0.24
_exptl_crystal_size_mid 0.24
_exptl_crystal_size_min 0.20
_refine_diff_density_max 0.769
_refine_diff_density_min -0.279
_refine_diff_density_rms 0.097
_refine_ls_extinction_coef 0.0073(7)
_refine_ls_extinction_expression Fc^*^=kFc[1+0.001xFc^2^\l^3^/sin(2\q)]^-1/4^
_refine_ls_extinction_method SHELXL
_refine_ls_goodness_of_fit_ref 1.178
_refine_ls_hydrogen_treatment mixed
_refine_ls_matrix_type full
_refine_ls_number_parameters 183
_refine_ls_number_reflns 1599
_refine_ls_number_restraints 6
_refine_ls_restrained_S_all 1.182
_refine_ls_R_factor_all 0.0304
_refine_ls_R_factor_gt 0.0295
_refine_ls_shift/su_max 0.001
_refine_ls_shift/su_mean 0.000
_refine_ls_structure_factor_coef Fsqd
_refine_ls_weighting_details 'calc w=1/[\s^2^(Fo^2^)+(0.0321P)^2^+4.1513P] where P=(Fo^2^+2Fc^2^)/3'
_refine_ls_weighting_scheme calc
_refine_ls_wR_factor_gt 0.0843
_refine_ls_wR_factor_ref 0.0849
_reflns_number_observed 1552
_reflns_number_total 1781
_reflns_threshold_expression >2sigma(I)
_cod_data_source_file b102346m.txt
_cod_data_source_block (enH2)2Cu2(hedp)2.H2O
_cod_depositor_comments
;
The following automatic conversions were performed:
'_symmetry_cell_setting' value 'Monoclinic' changed to 'monoclinic'
according to '/home/saulius/struct/CIF-dictionaries/cif_core.dic'
dictionary named 'cif_core.dic' version 2.4.1 from
2010-06-29.

'_exptl_absorpt_correction_type' value 'Empirical' changed to
'empirical' according to
'/home/saulius/struct/CIF-dictionaries/cif_core.dic' dictionary named
'cif_core.dic' version 2.4.1 from 2010-06-29.

Automatic conversion script
Id: cif_fix_enum 1527 2010-12-29 10:47:43Z saulius 
;
_cod_original_sg_symbol_H-M P2(1)/n
_cod_database_code 7010687

loop_
_symmetry_equiv_pos_as_xyz
'x, y, z'
'-x+1/2, y+1/2, -z+1/2'
'-x, -y, -z'
'x-1/2, -y-1/2, z-1/2'

loop_
_atom_site_label
_atom_site_type_symbol
_atom_site_fract_x
_atom_site_fract_y
_atom_site_fract_z
_atom_site_U_iso_or_equiv
_atom_site_adp_type
_atom_site_occupancy
_atom_site_symmetry_multiplicity
_atom_site_calc_flag
_atom_site_refinement_flags
_atom_site_disorder_assembly
_atom_site_disorder_group
Cu1 Cu 0.95360(4) 0.26013(8) 0.47508(3) 0.0106(2) Uani 1 1 d . . .
P1 P 0.85325(8) 0.54037(18) 0.59736(6) 0.0120(3) Uani 1 1 d . . .
P2 P 0.80889(8) 0.70957(18) 0.42599(6) 0.0100(3) Uani 1 1 d . . .
O1 O 0.8771(2) 0.2874(5) 0.56611(16) 0.0158(6) Uani 1 1 d . . .
O3 O 0.8069(2) 0.5254(5) 0.67405(16) 0.0195(6) Uani 1 1 d . . .
O4 O 0.8378(2) 0.4507(5) 0.40455(15) 0.0131(6) Uani 1 1 d . . .
O6 O 0.7266(2) 0.8303(5) 0.35848(15) 0.0146(6) Uani 1 1 d . . .
O7 O 0.7166(2) 0.9153(5) 0.54472(17) 0.0185(6) Uani 1 1 d D . .
H4 H 0.777(2) 1.012(7) 0.556(3) 0.022 Uiso 1 1 d D . .
O1W O 0.5370(5) 1.0086(10) 0.4089(3) 0.0235(13) Uani 0.50 1 d PD . .
H1WA H 0.483(3) 0.983(9) 0.435(2) 0.028 Uiso 1 1 d D . .
C1 C 0.7488(3) 0.6810(7) 0.5175(2) 0.0130(8) Uani 1 1 d . . .
C2 C 0.6453(3) 0.5235(9) 0.5008(3) 0.0196(9) Uani 1 1 d . . .
H1 H 0.584(4) 0.614(9) 0.463(3) 0.029 Uiso 1 1 d . . .
H2 H 0.658(4) 0.388(10) 0.476(3) 0.029 Uiso 1 1 d . . .
H3 H 0.621(4) 0.500(9) 0.546(3) 0.029 Uiso 1 1 d . . .
N1 N 1.1217(3) -0.0811(7) 0.7253(2) 0.0185(8) Uani 1 1 d . . .
H5 H 1.171(4) -0.033(9) 0.703(3) 0.022 Uiso 1 1 d . . .
H6 H 1.156(4) -0.174(9) 0.768(3) 0.022 Uiso 1 1 d . . .
H7 H 1.074(4) -0.176(9) 0.692(3) 0.022 Uiso 1 1 d . . .
C3 C 1.0595(4) 0.1270(9) 0.7499(3) 0.0285(11) Uani 1 1 d D . .
H8 H 1.107(5) 0.221(10) 0.787(3) 0.043 Uiso 1 1 d . . .
H9 H 1.044(4) 0.257(10) 0.705(3) 0.043 Uiso 1 1 d . . .
C4 C 0.9544(4) 0.0211(10) 0.7753(4) 0.0221(13) Uiso 0.75 1 d PD . .
C4' C 0.9757(9) 0.100(4) 0.8041(8) 0.027(4) Uiso 0.25 1 d PD . .
N2 N 0.8862(4) 0.2236(8) 0.7981(3) 0.0198(11) Uiso 0.75 1 d PD . .
N2' N 0.8710(10) 0.060(2) 0.7458(8) 0.019(3) Uiso 0.25 1 d PD . .
O2 O 0.9560(2) 0.7054(5) 0.60905(16) 0.0155(6) Uani 1 1 d . . .
O5 O 0.9132(2) 0.8702(5) 0.44982(15) 0.0119(6) Uani 1 1 d . . .

loop_
_atom_site_aniso_label
_atom_site_aniso_U_11
_atom_site_aniso_U_22
_atom_site_aniso_U_33
_atom_site_aniso_U_23
_atom_site_aniso_U_13
_atom_site_aniso_U_12
Cu1 0.0096(3) 0.0096(3) 0.0126(3) 0.00057(17) 0.0022(2) 0.00047(17)
P1 0.0107(5) 0.0136(5) 0.0122(5) 0.0017(4) 0.0036(4) 0.0013(4)
P2 0.0084(5) 0.0105(5) 0.0108(5) -0.0005(4) 0.0009(4) 0.0001(4)
O1 0.0166(14) 0.0137(14) 0.0183(15) 0.0037(11) 0.0069(12) 0.0026(11)
O2 0.0122(14) 0.0204(15) 0.0136(14) 0.0005(12) 0.0019(11) 0.0003(12)
O3 0.0179(14) 0.0259(16) 0.0169(14) 0.0042(12) 0.0086(12) 0.0035(12)
O4 0.0136(13) 0.0109(14) 0.0139(13) -0.0013(11) 0.0005(11) 0.0003(11)
O5 0.0111(13) 0.0109(14) 0.0127(13) 0.0015(11) 0.0002(10) 0.0004(11)
O6 0.0113(13) 0.0158(14) 0.0155(14) 0.0010(12) -0.0007(11) 0.0017(11)
O7 0.0172(14) 0.0142(15) 0.0250(15) -0.0030(12) 0.0061(12) 0.0022(12)
O1W 0.028(3) 0.013(3) 0.023(3) 0.003(2) -0.011(3) 0.014(3)
C1 0.0124(19) 0.012(2) 0.015(2) -0.0006(17) 0.0033(16) 0.0020(16)
C2 0.013(2) 0.024(2) 0.023(2) -0.001(2) 0.0062(19) -0.0037(19)
N1 0.0145(18) 0.024(2) 0.0156(18) 0.0034(17) 0.0007(15) -0.0018(16)
C3 0.028(3) 0.031(3) 0.030(3) 0.009(2) 0.014(2) 0.010(2)

loop_
_atom_type_symbol
_atom_type_description
_atom_type_scat_dispersion_real
_atom_type_scat_dispersion_imag
_atom_type_scat_source
C C 0.0033 0.0016 'International Tables Vol C Tables 4.2.6.8 and 6.1.1.4'
H H 0.0000 0.0000 'International Tables Vol C Tables 4.2.6.8 and 6.1.1.4'
N N 0.0061 0.0033 'International Tables Vol C Tables 4.2.6.8 and 6.1.1.4'
O O 0.0106 0.0060 'International Tables Vol C Tables 4.2.6.8 and 6.1.1.4'
P P 0.1023 0.0942 'International Tables Vol C Tables 4.2.6.8 and 6.1.1.4'
Cu Cu 0.3201 1.2651 'International Tables Vol C Tables 4.2.6.8 and 6.1.1.4'

loop_
_geom_angle_atom_site_label_1
_geom_angle_atom_site_label_2
_geom_angle_atom_site_label_3
_geom_angle
_geom_angle_site_symmetry_1
_geom_angle_site_symmetry_3
_geom_angle_publ_flag
O1 Cu1 O4 91.99(11) . . ?
O1 Cu1 O2 168.70(12) . 3_766 ?
O4 Cu1 O2 87.32(11) . 3_766 ?
O1 Cu1 O5 89.24(11) . 3_766 ?
O4 Cu1 O5 168.64(11) . 3_766 ?
O2 Cu1 O5 89.27(10) 3_766 3_766 ?
O1 Cu1 O5 95.84(10) . 1_545 ?
O4 Cu1 O5 106.88(10) . 1_545 ?
O2 Cu1 O5 95.15(10) 3_766 1_545 ?
O5 Cu1 O5 84.21(10) 3_766 1_545 ?
O1 Cu1 Cu1 85.65(8) . 3_766 ?
O4 Cu1 Cu1 83.58(8) . 3_766 ?
O2 Cu1 Cu1 83.06(8) 3_766 3_766 ?
O5 Cu1 Cu1 85.25(8) 3_766 3_766 ?
O5 Cu1 Cu1 169.34(7) 1_545 3_766 ?
O3 P1 O2 110.94(16) . . ?
O3 P1 O1 111.86(16) . . ?
O2 P1 O1 111.98(16) . . ?
O3 P1 C1 109.02(16) . . ?
O2 P1 C1 106.44(17) . . ?
O1 P1 C1 106.31(17) . . ?
O6 P2 O4 112.38(15) . . ?
O6 P2 O5 109.94(15) . . ?
O4 P2 O5 112.13(14) . . ?
O6 P2 C1 110.50(16) . . ?
O4 P2 C1 105.54(16) . . ?
O5 P2 C1 106.08(16) . . ?
P1 O1 Cu1 119.43(15) . . ?
P2 O4 Cu1 121.77(15) . . ?
O7 C1 C2 107.4(3) . . ?
O7 C1 P1 109.6(2) . . ?
C2 C1 P1 109.5(3) . . ?
O7 C1 P2 111.6(3) . . ?
C2 C1 P2 110.4(3) . . ?
P1 C1 P2 108.36(19) . . ?
N1 C3 C4' 122.9(9) . . ?
N1 C3 C4 106.8(4) . . ?
C4' C3 C4 25.1(6) . . ?
C4' C4 N2' 114.3(16) . . ?
C4' C4 N2 58.9(14) . . ?
N2' C4 N2 55.6(7) . . ?
C4' C4 C3 74.2(10) . . ?
N2' C4 C3 124.6(9) . . ?
N2 C4 C3 109.2(4) . . ?
C4 C4' N2 94.6(14) . . ?
C4 C4' N2' 41.3(11) . . ?
N2 C4' N2' 53.3(7) . . ?
C4 C4' C3 80.7(11) . . ?
N2 C4' C3 125.1(12) . . ?
N2' C4' C3 102.5(10) . . ?
N2' N2 C4' 71.4(7) . . ?
N2' N2 C4 44.9(6) . . ?
C4' N2 C4 26.5(7) . . ?
C4 N2' N2 79.5(8) . . ?
C4 N2' C4' 24.3(8) . . ?
N2 N2' C4' 55.2(8) . . ?
P1 O2 Cu1 121.75(16) . 3_766 ?
P2 O5 Cu1 119.63(15) . 3_766 ?
P2 O5 Cu1 138.16(15) . 1_565 ?
Cu1 O5 Cu1 95.79(10) 3_766 1_565 ?

loop_
_geom_bond_atom_site_label_1
_geom_bond_atom_site_label_2
_geom_bond_distance
_geom_bond_site_symmetry_2
_geom_bond_publ_flag
Cu1 O1 1.955(3) . ?
Cu1 O4 1.968(3) . ?
Cu1 O2 1.972(3) 3_766 ?
Cu1 O5 1.995(2) 3_766 ?
Cu1 O5 2.224(3) 1_545 ?
Cu1 Cu1 2.9316(9) 3_766 ?
P1 O3 1.513(3) . ?
P1 O2 1.534(3) . ?
P1 O1 1.536(3) . ?
P1 C1 1.840(4) . ?
P2 O6 1.520(3) . ?
P2 O4 1.528(3) . ?
P2 O5 1.543(3) . ?
P2 C1 1.842(4) . ?
O7 C1 1.449(5) . ?
C1 C2 1.516(6) . ?
N1 C3 1.478(6) . ?
C3 C4' 1.510(9) . ?
C3 C4 1.549(6) . ?
C4 C4' 0.667(16) . ?
C4 N2' 1.069(13) . ?
C4 N2 1.488(6) . ?
C4' N2 1.278(16) . ?
C4' N2' 1.475(10) . ?
N2 N2' 1.248(14) . ?
O2 Cu1 1.972(3) 3_766 ?
O5 Cu1 1.995(2) 3_766 ?
O5 Cu1 2.224(3) 1_565 ?
